data_7239020
loop_
_publ_author_name
'Teng, Ming-yu'
'Liu, Ying'
'Li, Shao-lu'
'Huang, Guoli'
'Jiang, Juli'
'Wang, Leyong'

_publ_section_title
;
 Synthesis, chemo-selective properties of substituted 9-aryl-9H-fluorenes
 from triarylcarbinols and enantiomerical kinetics of chiral
 9-methoxy-11-(naphthalen-1-yl)-11H-benzo[a]fluorene
;
_journal_issue 23
_journal_name_full 'RSC Advances'
_journal_page_first 9016
_journal_paper_doi 10.1039/c3ra41273c
_journal_volume 3
_journal_year 2013
_chemical_formula_moiety 'C28 H20 O1'
_chemical_formula_sum 'C28 H20 O'
_chemical_formula_weight 372.44
_space_group_IT_number 14
_space_group_name_Hall '-P 2yn'
_space_group_name_H-M_alt 'P 1 21/n 1'
_symmetry_cell_setting monoclinic
_symmetry_space_group_name_H-M 'P 1 21/n 1'
_atom_sites_solution_hydrogens geom
_atom_sites_solution_primary direct
_atom_sites_solution_secondary difmap
_audit_creation_method SHELXL-97
_cell_angle_alpha 90.00
_cell_angle_beta 96.197(2)
_cell_angle_gamma 90.00
_cell_formula_units_Z 4
_cell_length_a 11.3616(15)
_cell_length_b 11.6419(15)
_cell_length_c 14.8370(19)
_cell_measurement_reflns_used 1900
_cell_measurement_temperature 153(2)
_cell_measurement_theta_max 21.69
_cell_measurement_theta_min 2.15
_cell_volume 1951.0(4)
_computing_cell_refinement 'Bruker SMART'
_computing_data_collection 'Bruker SMART'
_computing_data_reduction 'Bruker SAINT'
_computing_molecular_graphics 'Bruker SHELXTL'
_computing_publication_material 'Bruker SHELXTL'
_computing_structure_refinement 'SHELXL-97 (Sheldrick, 1997)'
_computing_structure_solution 'SHELXS-97 (Sheldrick, 1990)'
_diffrn_ambient_temperature 153(2)
_diffrn_measured_fraction_theta_full 0.976
_diffrn_measured_fraction_theta_max 0.976
_diffrn_measurement_device_type 'CCD area detector'
_diffrn_measurement_method 'phi and omega scans'
_diffrn_radiation_monochromator graphite
_diffrn_radiation_source 'sealed tube'
_diffrn_radiation_type MoK\a
_diffrn_radiation_wavelength 0.71073
_diffrn_reflns_av_R_equivalents 0.0619
_diffrn_reflns_av_sigmaI/netI 0.0821
_diffrn_reflns_limit_h_max 15
_diffrn_reflns_limit_h_min -13
_diffrn_reflns_limit_k_max 13
_diffrn_reflns_limit_k_min -15
_diffrn_reflns_limit_l_max 19
_diffrn_reflns_limit_l_min -19
_diffrn_reflns_number 11980
_diffrn_reflns_theta_full 28.25
_diffrn_reflns_theta_max 28.25
_diffrn_reflns_theta_min 2.15
_exptl_absorpt_coefficient_mu 0.075
_exptl_absorpt_correction_T_max 0.995
_exptl_absorpt_correction_T_min 0.985
_exptl_absorpt_correction_type multi-scan
_exptl_absorpt_process_details SADABS;Bruker,2000
_exptl_crystal_colour colorless
_exptl_crystal_density_diffrn 1.268
_exptl_crystal_density_method 'not measured'
_exptl_crystal_description block
_exptl_crystal_F_000 784
_exptl_crystal_size_max 0.18
_exptl_crystal_size_mid 0.13
_exptl_crystal_size_min 0.10
_refine_diff_density_max 0.164
_refine_diff_density_min -0.163
_refine_diff_density_rms 0.035
_refine_ls_extinction_method none
_refine_ls_goodness_of_fit_ref 0.964
_refine_ls_hydrogen_treatment constr
_refine_ls_matrix_type full
_refine_ls_number_parameters 263
_refine_ls_number_reflns 4705
_refine_ls_number_restraints 0
_refine_ls_restrained_S_all 0.964
_refine_ls_R_factor_all 0.1055
_refine_ls_R_factor_gt 0.0416
_refine_ls_shift/su_max 0.000
_refine_ls_shift/su_mean 0.000
_refine_ls_structure_factor_coef Fsqd
_refine_ls_weighting_details 'calc w=1/[\s^2^(Fo^2^)+(0.0000P)^2^+0.0000P] where P=(Fo^2^+2Fc^2^)/3'
_refine_ls_weighting_scheme calc
_refine_ls_wR_factor_gt 0.0625
_refine_ls_wR_factor_ref 0.0711
_reflns_number_gt 2163
_reflns_number_total 4705
_reflns_threshold_expression >2sigma(I)
_cod_data_source_file c3ra41273c.txt
_cod_data_source_block a2
_cod_depositor_comments
;
The following automatic conversions were performed:

data item '_symmetry_cell_setting' value 'Monoclinic' was changed to
'monoclinic' in accordance with the
/home/saulius/struct/COD-crude-data/automatic-downloads/DataCite-retrospective/RSC/depositions/lib/dictionaries/cif_core.dic
dictionary named 'cif_core.dic' version 2.4.2 last updated on
2011-04-26.

Automatic conversion script
Id: cif_fix_values 6909 2019-04-08 15:41:33Z antanas 
;
_cod_original_sg_symbol_H-M P2(1)/n
_cod_original_formula_sum 'C28 H20 O1'
_cod_database_code 7239020

loop_
_symmetry_equiv_pos_as_xyz
'x, y, z'
'-x+1/2, y+1/2, -z+1/2'
'-x, -y, -z'
'x-1/2, -y-1/2, z-1/2'

loop_
_atom_site_label
_atom_site_type_symbol
_atom_site_fract_x
_atom_site_fract_y
_atom_site_fract_z
_atom_site_U_iso_or_equiv
_atom_site_adp_type
_atom_site_occupancy
_atom_site_symmetry_multiplicity
_atom_site_calc_flag
_atom_site_refinement_flags
C9A C -0.00707(12) 0.54212(12) 0.22119(9) 0.0387(4) Uani 1 1 d .
C10A C -0.09564(12) 0.45636(12) 0.22868(10) 0.0398(4) Uani 1 1 d .
C1A C -0.14406(12) 0.44382(13) 0.31228(10) 0.0438(4) Uani 1 1 d .
C11A C 0.03883(12) 0.56501(12) 0.12999(9) 0.0426(4) Uani 1 1 d .
H11A H 0.0480 0.4913 0.0997 0.051 Uiso 1 1 calc R
C8A C 0.03067(12) 0.60661(12) 0.29558(10) 0.0439(4) Uani 1 1 d .
H8AA H 0.0887 0.6620 0.2910 0.053 Uiso 1 1 calc R
C13A C -0.16341(13) 0.62584(13) 0.03794(9) 0.0496(4) Uani 1 1 d .
H13A H -0.2051 0.5638 0.0579 0.060 Uiso 1 1 calc R
C6A C -0.10163(13) 0.51332(13) 0.38656(10) 0.0514(4) Uani 1 1 d .
H6AA H -0.1331 0.5052 0.4415 0.062 Uiso 1 1 calc R
C12A C -0.04448(13) 0.64104(13) 0.06748(9) 0.0434(4) Uani 1 1 d .
C26A C 0.26713(13) 0.60001(13) 0.17594(10) 0.0476(4) Uani 1 1 d .
O1A O -0.33542(10) 0.70004(10) -0.05589(7) 0.0723(3) Uani 1 1 d .
C2A C -0.13859(13) 0.38253(13) 0.15654(10) 0.0519(4) Uani 1 1 d .
H2AA H -0.1070 0.3878 0.1014 0.062 Uiso 1 1 calc R
C27A C 0.15480(13) 0.63062(13) 0.13264(10) 0.0450(4) Uani 1 1 d .
C7A C -0.01558(13) 0.59161(13) 0.37857(10) 0.0504(4) Uani 1 1 d .
H7AA H 0.0131 0.6357 0.4284 0.060 Uiso 1 1 calc R
C17A C 0.01735(14) 0.73597(14) 0.03996(10) 0.0501(4) Uani 1 1 d .
C18A C 0.13938(14) 0.72927(13) 0.08101(10) 0.0488(4) Uani 1 1 d .
C5A C -0.23401(13) 0.36102(15) 0.31958(12) 0.0596(5) Uani 1 1 d .
H5AA H -0.2667 0.3532 0.3741 0.072 Uiso 1 1 calc R
C21A C 0.36343(14) 0.67714(15) 0.16708(11) 0.0541(4) Uani 1 1 d .
C14A C -0.21896(15) 0.70564(15) -0.02231(11) 0.0552(4) Uani 1 1 d .
C25A C 0.29040(14) 0.49737(14) 0.22506(10) 0.0574(4) Uani 1 1 d .
H25A H 0.2289 0.4465 0.2319 0.069 Uiso 1 1 calc R
C22A C 0.47620(15) 0.64781(16) 0.20838(12) 0.0677(5) Uani 1 1 d .
H22A H 0.5389 0.6980 0.2038 0.081 Uiso 1 1 calc R
C19A C 0.23493(15) 0.80454(14) 0.07299(11) 0.0633(5) Uani 1 1 d .
H19A H 0.2238 0.8712 0.0386 0.076 Uiso 1 1 calc R
C20A C 0.34299(15) 0.77889(15) 0.11586(11) 0.0642(5) Uani 1 1 d .
H20A H 0.4054 0.8296 0.1115 0.077 Uiso 1 1 calc R
C3A C -0.22535(14) 0.30398(14) 0.16636(12) 0.0643(5) Uani 1 1 d .
H3AA H -0.2529 0.2572 0.1178 0.077 Uiso 1 1 calc R
C16A C -0.03941(16) 0.81538(14) -0.02066(10) 0.0617(5) Uani 1 1 d .
H16A H 0.0014 0.8786 -0.0396 0.074 Uiso 1 1 calc R
C4A C -0.27306(14) 0.29329(15) 0.24856(13) 0.0694(5) Uani 1 1 d .
H4AA H -0.3320 0.2393 0.2546 0.083 Uiso 1 1 calc R
C15A C -0.15696(16) 0.79844(15) -0.05194(11) 0.0649(5) Uani 1 1 d .
H15A H -0.1950 0.8498 -0.0933 0.078 Uiso 1 1 calc R
C24A C 0.40287(16) 0.47164(15) 0.26293(11) 0.0686(5) Uani 1 1 d .
H24A H 0.4172 0.4030 0.2942 0.082 Uiso 1 1 calc R
C23A C 0.49625(15) 0.54817(17) 0.25477(12) 0.0722(5) Uani 1 1 d .
H23A H 0.5721 0.5306 0.2812 0.087 Uiso 1 1 calc R
C28A C -0.40552(14) 0.61001(16) -0.02569(12) 0.0799(6) Uani 1 1 d .
H28A H -0.4847 0.6158 -0.0554 0.120 Uiso 1 1 calc R
H28B H -0.4072 0.6159 0.0387 0.120 Uiso 1 1 calc R
H28C H -0.3721 0.5373 -0.0399 0.120 Uiso 1 1 calc R

loop_
_atom_site_aniso_label
_atom_site_aniso_U_11
_atom_site_aniso_U_22
_atom_site_aniso_U_33
_atom_site_aniso_U_23
_atom_site_aniso_U_13
_atom_site_aniso_U_12
C9A 0.0387(9) 0.0387(9) 0.0390(10) 0.0023(7) 0.0055(7) 0.0044(7)
C10A 0.0368(9) 0.0393(9) 0.0432(10) 0.0004(7) 0.0044(7) 0.0019(7)
C1A 0.0404(9) 0.0474(11) 0.0441(10) 0.0072(8) 0.0072(8) 0.0056(8)
C11A 0.0481(9) 0.0410(10) 0.0398(9) -0.0014(7) 0.0096(7) -0.0024(8)
C8A 0.0459(9) 0.0438(10) 0.0421(10) 0.0014(8) 0.0048(8) -0.0010(7)
C13A 0.0562(11) 0.0500(11) 0.0425(10) -0.0010(8) 0.0054(8) 0.0036(9)
C6A 0.0538(10) 0.0609(12) 0.0409(10) 0.0054(9) 0.0122(8) 0.0106(9)
C12A 0.0517(10) 0.0446(10) 0.0349(9) -0.0011(7) 0.0084(7) 0.0002(8)
C26A 0.0483(10) 0.0496(11) 0.0469(10) -0.0038(8) 0.0149(8) -0.0022(9)
O1A 0.0613(8) 0.0737(9) 0.0779(9) 0.0104(7) -0.0102(7) 0.0026(7)
C2A 0.0557(11) 0.0484(11) 0.0516(11) 0.0005(8) 0.0054(8) -0.0059(8)
C27A 0.0468(10) 0.0464(10) 0.0435(10) -0.0030(8) 0.0128(8) -0.0026(8)
C7A 0.0564(11) 0.0552(11) 0.0389(10) -0.0057(8) 0.0027(8) 0.0042(9)
C17A 0.0577(11) 0.0521(11) 0.0416(10) 0.0009(8) 0.0104(8) -0.0013(9)
C18A 0.0554(11) 0.0474(11) 0.0456(10) 0.0012(8) 0.0146(8) -0.0076(9)
C5A 0.0541(11) 0.0660(13) 0.0611(12) 0.0126(10) 0.0165(9) -0.0043(9)
C21A 0.0476(11) 0.0606(12) 0.0557(11) -0.0084(9) 0.0138(9) -0.0072(9)
C14A 0.0561(12) 0.0614(12) 0.0470(11) -0.0038(9) -0.0002(9) 0.0064(10)
C25A 0.0484(11) 0.0619(12) 0.0627(12) 0.0021(9) 0.0098(9) 0.0004(9)
C22A 0.0540(12) 0.0779(15) 0.0723(14) -0.0125(11) 0.0116(10) -0.0136(11)
C19A 0.0714(13) 0.0575(12) 0.0631(12) 0.0079(9) 0.0166(10) -0.0114(10)
C20A 0.0622(13) 0.0616(13) 0.0709(13) -0.0011(10) 0.0163(10) -0.0184(10)
C3A 0.0636(12) 0.0599(12) 0.0676(13) -0.0048(10) -0.0005(10) -0.0164(10)
C16A 0.0748(13) 0.0579(12) 0.0532(12) 0.0132(9) 0.0103(10) -0.0007(10)
C4A 0.0582(12) 0.0697(14) 0.0808(15) 0.0085(11) 0.0093(11) -0.0199(10)
C15A 0.0746(13) 0.0634(13) 0.0561(12) 0.0155(10) 0.0037(10) 0.0079(11)
C24A 0.0617(12) 0.0732(14) 0.0716(13) 0.0073(10) 0.0097(10) 0.0098(11)
C23A 0.0505(12) 0.0896(16) 0.0758(14) -0.0080(12) 0.0039(10) 0.0026(12)
C28A 0.0601(12) 0.0917(15) 0.0873(15) 0.0024(12) 0.0050(10) -0.0044(11)

loop_
_atom_type_symbol
_atom_type_description
_atom_type_scat_dispersion_real
_atom_type_scat_dispersion_imag
_atom_type_scat_source
C C 0.0033 0.0016 'International Tables Vol C Tables 4.2.6.8 and 6.1.1.4'
H H 0.0000 0.0000 'International Tables Vol C Tables 4.2.6.8 and 6.1.1.4'
O O 0.0106 0.0060 'International Tables Vol C Tables 4.2.6.8 and 6.1.1.4'

loop_
_geom_angle_atom_site_label_1
_geom_angle_atom_site_label_2
_geom_angle_atom_site_label_3
_geom_angle
C8A C9A C10A 118.90(13)
C8A C9A C11A 120.90(13)
C10A C9A C11A 120.12(13)
C1A C10A C2A 117.63(14)
C1A C10A C9A 118.86(13)
C2A C10A C9A 123.52(13)
C6A C1A C5A 121.27(14)
C6A C1A C10A 119.52(14)
C5A C1A C10A 119.21(14)
C27A C11A C9A 116.32(12)
C27A C11A C12A 101.69(11)
C9A C11A C12A 112.93(11)
C27A C11A H11A 108.5
C9A C11A H11A 108.5
C12A C11A H11A 108.5
C9A C8A C7A 121.82(14)
C9A C8A H8AA 119.1
C7A C8A H8AA 119.1
C12A C13A C14A 118.47(15)
C12A C13A H13A 120.8
C14A C13A H13A 120.8
C7A C6A C1A 120.55(14)
C7A C6A H6AA 119.7
C1A C6A H6AA 119.7
C13A C12A C17A 120.89(14)
C13A C12A C11A 129.41(14)
C17A C12A C11A 109.70(13)
C25A C26A C27A 124.01(15)
C25A C26A C21A 118.45(15)
C27A C26A C21A 117.53(15)
C14A O1A C28A 118.40(13)
C3A C2A C10A 121.31(15)
C3A C2A H2AA 119.3
C10A C2A H2AA 119.3
C18A C27A C26A 121.12(14)
C18A C27A C11A 110.23(13)
C26A C27A C11A 128.60(14)
C6A C7A C8A 120.32(14)
C6A C7A H7AA 119.8
C8A C7A H7AA 119.8
C12A C17A C16A 120.04(15)
C12A C17A C18A 108.81(14)
C16A C17A C18A 131.10(16)
C27A C18A C19A 120.71(15)
C27A C18A C17A 109.57(14)
C19A C18A C17A 129.71(16)
C4A C5A C1A 121.05(15)
C4A C5A H5AA 119.5
C1A C5A H5AA 119.5
C22A C21A C20A 121.92(16)
C22A C21A C26A 118.59(16)
C20A C21A C26A 119.48(16)
O1A C14A C15A 115.29(15)
O1A C14A C13A 123.87(16)
C15A C14A C13A 120.84(16)
C24A C25A C26A 120.73(15)
C24A C25A H25A 119.6
C26A C25A H25A 119.6
C23A C22A C21A 121.74(17)
C23A C22A H22A 119.1
C21A C22A H22A 119.1
C20A C19A C18A 119.39(16)
C20A C19A H19A 120.3
C18A C19A H19A 120.3
C19A C20A C21A 121.72(16)
C19A C20A H20A 119.1
C21A C20A H20A 119.1
C2A C3A C4A 120.50(16)
C2A C3A H3AA 119.7
C4A C3A H3AA 119.7
C15A C16A C17A 118.97(16)
C15A C16A H16A 120.5
C17A C16A H16A 120.5
C5A C4A C3A 120.29(16)
C5A C4A H4AA 119.9
C3A C4A H4AA 119.9
C16A C15A C14A 120.73(16)
C16A C15A H15A 119.6
C14A C15A H15A 119.6
C25A C24A C23A 120.42(17)
C25A C24A H24A 119.8
C23A C24A H24A 119.8
C22A C23A C24A 120.06(17)
C22A C23A H23A 120.0
C24A C23A H23A 120.0
O1A C28A H28A 109.5
O1A C28A H28B 109.5
H28A C28A H28B 109.5
O1A C28A H28C 109.5
H28A C28A H28C 109.5
H28B C28A H28C 109.5

loop_
_geom_bond_atom_site_label_1
_geom_bond_atom_site_label_2
_geom_bond_distance
C9A C8A 1.3652(17)
C9A C10A 1.4304(17)
C9A C11A 1.5253(17)
C10A C1A 1.4175(18)
C10A C2A 1.4177(18)
C1A C6A 1.4096(18)
C1A C5A 1.4175(19)
C11A C27A 1.5198(17)
C11A C12A 1.5330(18)
C11A H11A 0.9800
C8A C7A 1.4009(18)
C8A H8AA 0.9300
C13A C12A 1.3861(18)
C13A C14A 1.3924(19)
C13A H13A 0.9300
C6A C7A 1.3511(18)
C6A H6AA 0.9300
C12A C17A 1.3941(18)
C26A C25A 1.4098(19)
C26A C27A 1.4112(19)
C26A C21A 1.4323(19)
O1A C14A 1.3642(17)
O1A C28A 1.4180(17)
C2A C3A 1.3639(18)
C2A H2AA 0.9300
C27A C18A 1.3811(18)
C7A H7AA 0.9300
C17A C16A 1.3980(19)
C17A C18A 1.4550(19)
C18A C19A 1.4102(19)
C5A C4A 1.352(2)
C5A H5AA 0.9300
C21A C22A 1.401(2)
C21A C20A 1.413(2)
C14A C15A 1.387(2)
C25A C24A 1.3723(19)
C25A H25A 0.9300
C22A C23A 1.356(2)
C22A H22A 0.9300
C19A C20A 1.354(2)
C19A H19A 0.9300
C20A H20A 0.9300
C3A C4A 1.393(2)
C3A H3AA 0.9300
C16A C15A 1.3799(19)
C16A H16A 0.9300
C4A H4AA 0.9300
C15A H15A 0.9300
C24A C23A 1.401(2)
C24A H24A 0.9300
C23A H23A 0.9300
C28A H28A 0.9600
C28A H28B 0.9600
C28A H28C 0.9600
